data_1559966
loop_
_publ_author_name
'Hirashima, Nobuchika'
'Husebye, Steinar'
'Kato, Michinobu'
'Maartmann-Moe, Knut'
'Muto, Yoneichiro'
'Nakashima, Michio'
'Tokii, Tadashi'

_publ_section_title
;
 The Magnetic Properties of Nickel(II) 2,2-Dimethylpropanoate Dimers and
 the Crystal Structure of
 Di-2,4-lutidinetetrakis(mu-2,2-dimethylpropanoato)dinickel(II)
;
_journal_name_full 'Acta Chemica Scandinavica'
_journal_page_first 984
_journal_page_last 989
_journal_paper_doi 10.3891/acta.chem.scand.44-0984
_journal_volume 44
_journal_year 1990
_chemical_formula_sum 'C17 H27 N Ni O4'
_chemical_formula_weight 368.1
_chemical_name_common
;
Di-2,4-lutidinetetrakis(mu-2,2-dimethylpropanoato)dinickel(II)
;
_space_group_IT_number 2
_space_group_name_Hall '-P 1'
_space_group_name_H-M_alt 'P -1'
_symmetry_cell_setting triclinic
_symmetry_Int_Tables_number 2
_symmetry_space_group_name_Hall '-P 1'
_symmetry_space_group_name_H-M 'P -1'
_cell_angle_alpha 116.40(1)
_cell_angle_beta 101.86(1)
_cell_angle_gamma 98.65(1)
_cell_formula_units_Z 2
_cell_length_a 9.846(1)
_cell_length_b 10.735(1)
_cell_length_c 11.215(1)
_cell_volume 998.8(2)
_diffrn_ambient_temperature 295
_diffrn_radiation_probe x-ray
_diffrn_radiation_type MoK\a
_diffrn_radiation_wavelength 0.71073
_exptl_absorpt_coefficient_mu 0.990
_exptl_crystal_density_diffrn 1.224
_refine_ls_goodness_of_fit_ref 1.733
_refine_ls_number_reflns 4236
_refine_ls_R_factor_gt 0.046
_refine_ls_wR_factor_gt 0.057
_cod_data_source_file Acta-Chem-Scand-1990-44-984.cif
_cod_data_source_block 1
_cod_original_cell_volume 998.8
_cod_database_code 1559966

loop_
_space_group_symop_id
_space_group_symop_operation_xyz
1 x,y,z
2 -x,-y,-z

loop_
_atom_site_label
_atom_site_type_symbol
_atom_site_thermal_displace_type
_atom_site_fract_x
_atom_site_fract_y
_atom_site_fract_z
_atom_site_occupancy
_atom_site_U_iso_or_equiv
_atom_site_calc_flag
_atom_site_refinement_flags
_atom_site_disorder_assembly
_atom_site_disorder_group
Ni Ni Uiso 0.02430(3) -0.12111(3) -0.09366(3) 1.000 0.0450(1) . . . .
O11 O Uiso 0.1881(2) 0.0429(2) -0.0551(2) 1.000 0.0656(6) . . . .
O12 O Uiso -0.1549(2) -0.2426(2) -0.0997(2) 1.000 0.0654(6) . . . .
O21 O Uiso 0.1327(2) -0.1174(2) 0.0799(2) 1.000 0.0650(6) . . . .
O22 O Uiso -0.0982(2) -0.0833(2) -0.2342(2) 1.000 0.0642(6) . . . .
N N Uiso 0.0959(2) -0.2696(2) -0.2367(2) 1.000 0.0535(6) . . . .
C1 C Uiso 0.1089(3) -0.3981(3) -0.2505(3) 1.000 0.0641(9) . . . .
C2 C Uiso 0.1683(3) -0.4826(3) -0.3501(4) 1.000 0.0819(11) . . . .
C3 C Uiso 0.2156(3) -0.4405(4) -0.4347(3) 1.000 0.0842(11) . . . .
C4 C Uiso 0.2007(3) -0.3102(4) -0.4202(3) 1.000 0.0835(11) . . . .
C5 C Uiso 0.1411(3) -0.2284(3) -0.3221(3) 1.000 0.0681(10) . . . .
C6 C Uiso 0.0569(4) -0.4457(3) -0.1577(4) 1.000 0.0937(13) . . . .
C7 C Uiso 0.2837(4) -0.5317(5) -0.5402(4) 1.000 0.1343(13) . . . .
C11 C Uiso 0.2224(3) 0.1772(2) 0.0213(2) 1.000 0.0495(6) . . . .
C12 C Uiso 0.3565(3) 0.2636(3) 0.0159(3) 1.000 0.0728(10) . . . .
C13 C Uiso 0.4804(5) 0.2012(7) 0.0411(7) 1.000 0.208(3) . . . .
C14 C Uiso 0.3306(6) 0.2408(5) -0.1282(4) 1.000 0.185(3) . . . .
C15 C Uiso 0.3964(6) 0.4166(5) 0.1213(5) 1.000 0.217(3) . . . .
C21 C Uiso 0.1508(3) -0.0209(2) 0.2021(2) 1.000 0.0528(8) . . . .
C22 C Uiso 0.2493(4) -0.0294(3) 0.3212(3) 1.000 0.0783(10) . . . .
C23 C Uiso 0.2725(5) -0.1788(4) 0.2738(4) 1.000 0.1191(13) . . . .
C24 C Uiso 0.3974(5) 0.0713(5) 0.3570(5) 1.000 0.185(3) . . . .
C25 C Uiso 0.2005(6) 0.0211(6) 0.4422(4) 1.000 0.231(3) . . . .

loop_
_atom_type_symbol
_atom_type_description
_atom_type_scat_dispersion_real
_atom_type_scat_dispersion_imag
_atom_type_scat_source
C C 0.0033 0.0016 ' International Tables Vol C Tables 4.2.6.8 and 6.1.1.4'
N N 0.0061 0.0033 ' International Tables Vol C Tables 4.2.6.8 and 6.1.1.4'
Ni Ni 0.3393 1.1124 ' International Tables Vol C Tables 4.2.6.8 and 6.1.1.4'
O O 0.0106 0.0060 ' International Tables Vol C Tables 4.2.6.8 and 6.1.1.4'

loop_
_geom_angle_atom_site_label_1
_geom_angle_atom_site_label_2
_geom_angle_atom_site_label_3
_geom_angle
_geom_angle_site_symmetry_1
_geom_angle_site_symmetry_2
_geom_angle_site_symmetry_3
_geom_angle_publ_flag
O11 Ni O12 165.43(9) . . . yes
O11 Ni O21 89.01(9) . . . yes
O11 Ni O22 88.67(9) . . . yes
O11 Ni N 91.84(9) . . . yes
O12 Ni O21 89.95(9) . . . yes
O12 Ni O22 88.77(9) . . . yes
O12 Ni N 102.65(9) . . . yes
O21 Ni O22 165.73(9) . . . yes
O21 Ni N 99.97(9) . . . yes
O22 Ni N 94.18(8) . . . yes
Ni O11 C11 134.01(19) . . . yes
Ni O12 C11 116.16(19) . . 2_555 yes
Ni O21 C21 125.14(19) . . . yes
Ni O22 C21 123.75(16) . . 2_555 yes
Ni N C1 127.94(19) . . . yes
Ni N C5 114.4(2) . . . yes
C1 N C5 117.6(2) . . . yes
N C1 C2 120.0(3) . . . yes
N C1 C6 118.0(3) . . . yes
C2 C1 C6 122.0(3) . . . no
C1 C2 C3 122.5(4) . . . no
C2 C3 C4 116.9(3) . . . no
C2 C3 C7 122.0(4) . . . no
C4 C3 C7 121.2(4) . . . no
C3 C4 C5 120.0(3) . . . no
N C5 C4 123.0(3) . . . yes
O11 C11 C12 116.7(2) . . . yes
O11 C11 O12 124.3(3) . . 2_555 yes
O12 C11 C12 119.0(2) 2_555 . . yes
C11 C12 C13 108.7(4) . . . no
C11 C12 C14 108.4(3) . . . no
C11 C12 C15 111.9(3) . . . no
C13 C12 C14 105.9(4) . . . no
C13 C12 C15 109.1(4) . . . no
C14 C12 C15 112.6(4) . . . no
O21 C21 C22 117.4(2) . . . yes
O21 C21 O22 125.2(2) . . 2_555 yes
O22 C21 C22 117.4(2) 2_555 . . yes
C21 C22 C23 112.0(3) . . . no
C21 C22 C24 105.0(3) . . . no
C21 C22 C25 111.6(4) . . . no
C23 C22 C24 105.4(4) . . . no
C23 C22 C25 113.1(4) . . . no
C24 C22 C25 109.3(4) . . . no

loop_
_geom_bond_atom_site_label_1
_geom_bond_atom_site_label_2
_geom_bond_distance
_geom_bond_site_symmetry_1
_geom_bond_site_symmetry_2
_geom_bond_publ_flag
Ni O11 2.017(2) . . yes
Ni O12 2.000(2) . . yes
Ni O21 1.999(2) . . yes
Ni O22 2.010(2) . . yes
Ni N 2.035(2) . . yes
O11 C11 1.250(3) . . yes
O12 C11 1.241(3) . 2_555 yes
O21 C21 1.251(3) . . yes
O22 C21 1.242(3) . 2_555 yes
N C1 1.347(4) . . yes
N C5 1.343(4) . . yes
C1 C2 1.393(5) . . no
C1 C6 1.490(5) . . no
C2 C3 1.349(5) . . no
C3 C4 1.369(6) . . no
C3 C7 1.517(5) . . no
C4 C5 1.374(4) . . no
C11 C12 1.524(4) . . no
C12 C13 1.513(7) . . no
C12 C14 1.482(5) . . no
C12 C15 1.462(6) . . no
C21 C22 1.528(4) . . no
C22 C23 1.520(6) . . no
C22 C24 1.535(7) . . no
C22 C25 1.435(6) . . no

loop_
_geom_torsion_atom_site_label_1
_geom_torsion_atom_site_label_2
_geom_torsion_atom_site_label_3
_geom_torsion_atom_site_label_4
_geom_torsion
_geom_torsion_site_symmetry_1
_geom_torsion_site_symmetry_2
_geom_torsion_site_symmetry_3
_geom_torsion_site_symmetry_4
_geom_torsion_publ_flag
O21 Ni O11 C11 -82.4(2) . . . . no
O22 Ni O11 C11 83.5(2) . . . . no
N Ni O11 C11 177.6(2) . . . . no
O21 Ni O12 C11 80.43(19) . . . 2_555 no
O22 Ni O12 C11 -85.36(19) . . . 2_555 no
N Ni O12 C11 -179.37(18) . . . 2_555 no
O11 Ni O21 C21 72.0(2) . . . . no
O12 Ni O21 C21 -93.5(2) . . . . no
N Ni O21 C21 163.7(2) . . . . no
O11 Ni O22 C21 -74.6(2) . . . 2_555 no
O12 Ni O22 C21 91.1(2) . . . 2_555 no
N Ni O22 C21 -166.4(2) . . . 2_555 no
O11 Ni N C1 134.8(2) . . . . no
O11 Ni N C5 -41.92(19) . . . . no
O12 Ni N C1 -46.8(2) . . . . no
O12 Ni N C5 136.55(19) . . . . no
O21 Ni N C1 45.4(2) . . . . no
O21 Ni N C5 -131.24(19) . . . . no
O22 Ni N C1 -136.4(2) . . . . no
O22 Ni N C5 46.9(2) . . . . no
Ni O11 C11 C12 -178.39(19) . . . . no
Ni O11 C11 O12 1.7(4) . . . 2_555 no
Ni O12 C11 O11 2.7(3) . . 2_555 2_555 no
Ni O12 C11 C12 -177.45(18) . . 2_555 2_555 no
Ni O21 C21 C22 -174.2(2) . . . . no
Ni O21 C21 O22 3.8(4) . . . 2_555 no
Ni O22 C21 O21 1.7(4) . . 2_555 2_555 no
Ni O22 C21 C22 -176.3(2) . . 2_555 2_555 no
Ni N C1 C2 -176.2(2) . . . . no
Ni N C1 C6 4.4(4) . . . . no
C5 N C1 C2 0.4(4) . . . . no
C5 N C1 C6 -179.1(3) . . . . no
Ni N C5 C4 176.3(2) . . . . no
C1 N C5 C4 -0.8(4) . . . . no
N C1 C2 C3 0.5(5) . . . . no
C6 C1 C2 C3 180.0(3) . . . . no
C1 C2 C3 C4 -1.0(5) . . . . no
C1 C2 C3 C7 178.4(3) . . . . no
C2 C3 C4 C5 0.6(5) . . . . no
C7 C3 C4 C5 -178.8(3) . . . . no
C3 C4 C5 N 0.3(5) . . . . no
O11 C11 C12 C13 -52.5(4) . . . . no
O11 C11 C12 C14 62.2(4) . . . . no
O11 C11 C12 C15 -173.0(3) . . . . no
O12 C11 C12 C13 127.4(4) 2_555 . . . no
O12 C11 C12 C14 -117.9(3) 2_555 . . . no
O12 C11 C12 C15 6.9(4) 2_555 . . . no
O21 C21 C22 C23 -17.7(4) . . . . no
O21 C21 C22 C24 96.1(3) . . . . no
O21 C21 C22 C25 -145.6(4) . . . . no
O22 C21 C22 C23 164.2(3) 2_555 . . . no
O22 C21 C22 C24 -82.0(4) 2_555 . . . no
O22 C21 C22 C25 36.2(5) 2_555 . . . no
